data_7125402
loop_
_publ_author_name
'Kumar, Kilaparthi Sravan'
'Mane, Vishwanath S.'
'Yadav, Ashok'
'Kumbhar, Avinash S.'
'Boomishankar, Ramamoorthy'

_publ_section_title
;
 Photochemical hydrogen evolution from water by a 1D-network of octahedral
 Ni<sub>6</sub>L<sub>8</sub> cages.
;
_journal_issue 87
_journal_name_full 'Chemical communications (Cambridge, England)'
_journal_page_first 13156
_journal_page_last 13159
_journal_paper_doi 10.1039/c9cc06286f
_journal_volume 55
_journal_year 2019
_chemical_formula_sum 'C128 H156 Cl12 N24 Ni6 O24 Si8'
_chemical_formula_weight 3417.14
_space_group_crystal_system tetragonal
_space_group_IT_number 85
_space_group_name_Hall '-P 4a'
_space_group_name_H-M_alt 'P 4/n :2'
_atom_sites_solution_hydrogens geom
_audit_creation_method SHELXL-2014/7
_audit_update_record
;
2019-08-13 deposited with the CCDC.	2019-10-09 downloaded from the CCDC.
;
_cell_angle_alpha 90
_cell_angle_beta 90
_cell_angle_gamma 90
_cell_formula_units_Z 2
_cell_length_a 22.724(8)
_cell_length_b 22.724(8)
_cell_length_c 16.435(7)
_cell_measurement_reflns_used 2041
_cell_measurement_temperature 100(2)
_cell_measurement_theta_max 21.57
_cell_measurement_theta_min 2.36
_cell_volume 8487(6)
_computing_cell_refinement 'Bruker SAINT'
_computing_data_collection 'Bruker APEX2'
_computing_data_reduction 'Bruker SAINT'
_computing_molecular_graphics 'Bruker SHELXTL'
_computing_publication_material 'Bruker SHELXTL'
_computing_structure_refinement 'SHELXL-2014/7 (Sheldrick, 2014)'
_computing_structure_solution 'SHELXS-97 (Sheldrick 2008)'
_diffrn_ambient_temperature 100(2)
_diffrn_measured_fraction_theta_full 0.995
_diffrn_measured_fraction_theta_max 0.995
_diffrn_measurement_device_type 'Bruker APEX-II CCD'
_diffrn_measurement_method '\f and \w scans'
_diffrn_radiation_type MoK\a
_diffrn_radiation_wavelength 0.71073
_diffrn_reflns_av_R_equivalents 0.1813
_diffrn_reflns_av_unetI/netI 0.1129
_diffrn_reflns_Laue_measured_fraction_full 0.995
_diffrn_reflns_Laue_measured_fraction_max 0.995
_diffrn_reflns_limit_h_max 26
_diffrn_reflns_limit_h_min -26
_diffrn_reflns_limit_k_max 27
_diffrn_reflns_limit_k_min -23
_diffrn_reflns_limit_l_max 16
_diffrn_reflns_limit_l_min -19
_diffrn_reflns_number 48746
_diffrn_reflns_point_group_measured_fraction_full 0.995
_diffrn_reflns_point_group_measured_fraction_max 0.995
_diffrn_reflns_theta_full 25.024
_diffrn_reflns_theta_max 25.024
_diffrn_reflns_theta_min 4.130
_exptl_absorpt_coefficient_mu 0.963
_exptl_absorpt_correction_type multi-scan
_exptl_crystal_colour blue
_exptl_crystal_density_diffrn 1.337
_exptl_crystal_description plate
_exptl_crystal_F_000 3536
_exptl_crystal_size_max 0.5
_exptl_crystal_size_mid 0.2
_exptl_crystal_size_min 0.01
_exptl_transmission_factor_max 0.7457
_exptl_transmission_factor_min 0.6001
_refine_diff_density_max 1.618
_refine_diff_density_min -0.929
_refine_diff_density_rms 0.133
_refine_ls_extinction_coef 0.0018(5)
_refine_ls_extinction_expression Fc^*^=kFc[1+0.001xFc^2^\l^3^/sin(2\q)]^-1/4^
_refine_ls_extinction_method 'SHELXL-2014/7 (Sheldrick 2014'
_refine_ls_goodness_of_fit_ref 1.033
_refine_ls_hydrogen_treatment constr
_refine_ls_matrix_type full
_refine_ls_number_parameters 458
_refine_ls_number_reflns 7463
_refine_ls_number_restraints 2
_refine_ls_restrained_S_all 1.033
_refine_ls_R_factor_all 0.1745
_refine_ls_R_factor_gt 0.0880
_refine_ls_shift/su_max 0.000
_refine_ls_shift/su_mean 0.000
_refine_ls_structure_factor_coef Fsqd
_refine_ls_weighting_details 'w=1/[\s^2^(Fo^2^)+(0.1521P)^2^+23.1915P] where P=(Fo^2^+2Fc^2^)/3'
_refine_ls_weighting_scheme calc
_refine_ls_wR_factor_gt 0.2341
_refine_ls_wR_factor_ref 0.2959
_reflns_Friedel_coverage 0.000
_reflns_number_gt 3800
_reflns_number_total 7463
_reflns_threshold_expression 'I > 2\s(I)'
_cod_data_source_file c9cc06286f2.cif
_cod_data_source_block 1D_Cage
_cod_original_cell_volume 8487(7)
_cod_original_sg_symbol_H-M 'P 4/n'
_cod_database_code 7125402
_shelx_shelxl_version_number 2014/7
_shelx_space_group_comment
;
The symmetry employed for this shelxl refinement is uniquely defined
by the following loop, which should always be used as a source of
symmetry information in preference to the above space-group names.
They are only intended as comments.
;

loop_
_space_group_symop_operation_xyz
'x, y, z'
'-x+1/2, -y+1/2, z'
'-y+1/2, x, z'
'y, -x+1/2, z'
'-x, -y, -z'
'x-1/2, y-1/2, -z'
'y-1/2, -x, -z'
'-y, x-1/2, -z'

loop_
_atom_site_label
_atom_site_type_symbol
_atom_site_fract_x
_atom_site_fract_y
_atom_site_fract_z
_atom_site_U_iso_or_equiv
_atom_site_adp_type
_atom_site_occupancy
_atom_site_site_symmetry_order
_atom_site_calc_flag
_atom_site_refinement_flags_posn
_atom_site_refinement_flags_adp
_atom_site_refinement_flags_occupancy
_atom_site_disorder_assembly
_atom_site_disorder_group
Ni1 Ni 0.2500 0.2500 1.11568(12) 0.0266(5) Uani 1 4 d S T P . .
Ni2 Ni 0.2500 0.2500 0.42649(13) 0.0296(6) Uani 1 4 d S T P . .
Ni3 Ni 0.49244(5) 0.31564(5) 0.76735(7) 0.0401(4) Uani 1 1 d . . . . .
Cl1 Cl 0.2500 0.2500 0.9720(3) 0.0467(12) Uani 1 4 d S T P . .
Cl2 Cl 0.2500 0.2500 0.2729(2) 0.0266(8) Uani 1 4 d S T P . .
Cl3 Cl 0.2500 0.2500 0.5689(3) 0.0567(14) Uani 1 4 d S T P . .
Cl4 Cl 0.39286(14) 0.29052(13) 0.76607(19) 0.0676(8) Uani 1 1 d . . . . .
Cl5 Cl 0.5947(2) 0.3498(3) 0.7680(4) 0.0456(14) Uiso 0.5 1 d . U P A 1
O1W O 0.5867(8) 0.3285(8) 0.7791(11) 0.064(5) Uiso 0.5 1 d . U P A 2
Cl6 Cl 0.1977(5) 0.5653(3) 0.2809(4) 0.051(3) Uiso 0.398(16) 1 d . U P . .
Cl6' Cl 0.1695(6) 0.5529(4) 0.2858(5) 0.054(3) Uiso 0.352(16) 1 d . U P . .
Si1 Si 0.37185(12) 0.46244(11) 1.01001(15) 0.0400(7) Uani 1 1 d . . . . .
Si2 Si 0.37302(12) 0.46638(11) 0.52825(15) 0.0382(7) Uani 1 1 d . . . . .
C1 C 0.4063(5) 0.5204(5) 1.0758(6) 0.057(3) Uani 1 1 d . . . . .
H1A H 0.4386 0.5393 1.0461 0.086 Uiso 1 1 calc R U . . .
H1B H 0.3767 0.5501 1.0900 0.086 Uiso 1 1 calc R U . . .
H1C H 0.4216 0.5023 1.1256 0.086 Uiso 1 1 calc R U . . .
C2 C 0.4073(4) 0.5235(4) 0.4628(6) 0.048(2) Uani 1 1 d . . . . .
H2A H 0.4478 0.5120 0.4499 0.072 Uiso 1 1 calc R U . . .
H2B H 0.3847 0.5273 0.4123 0.072 Uiso 1 1 calc R U . . .
H2C H 0.4074 0.5612 0.4916 0.072 Uiso 1 1 calc R U . . .
C11 C 0.3113(4) 0.4285(4) 1.0691(5) 0.035(2) Uani 1 1 d . . . . .
C12 C 0.3005(4) 0.3679(4) 1.0700(5) 0.033(2) Uani 1 1 d . . . . .
H12 H 0.3231 0.3439 1.0344 0.040 Uiso 1 1 calc R U . . .
N13 N 0.2607(3) 0.3412(3) 1.1172(4) 0.0278(15) Uani 1 1 d . . . . .
C14 C 0.2287(4) 0.3752(4) 1.1666(5) 0.033(2) Uani 1 1 d . . . . .
H14 H 0.2007 0.3568 1.2012 0.040 Uiso 1 1 calc R U . . .
C15 C 0.2342(4) 0.4348(4) 1.1700(5) 0.041(2) Uani 1 1 d . . . . .
H15 H 0.2105 0.4574 1.2058 0.049 Uiso 1 1 calc R U . . .
C16 C 0.2759(4) 0.4620(4) 1.1191(5) 0.042(2) Uani 1 1 d . . . . .
H16 H 0.2798 0.5036 1.1193 0.050 Uiso 1 1 calc R U . . .
C21 C 0.3436(4) 0.4976(4) 0.9145(5) 0.041(2) Uani 1 1 d . . . . .
C22 C 0.2907(4) 0.4840(4) 0.8788(5) 0.039(2) Uani 1 1 d . . . . .
H22 H 0.2689 0.4519 0.9004 0.047 Uiso 1 1 calc R U . . .
N23 N 0.2681(4) 0.5129(3) 0.8155(5) 0.045(2) Uani 1 1 d . . . . .
C24 C 0.2988(5) 0.5581(4) 0.7848(6) 0.051(3) Uani 1 1 d . . . . .
H24 H 0.2825 0.5802 0.7413 0.061 Uiso 1 1 calc R U . . .
C25 C 0.3537(5) 0.5735(5) 0.8147(7) 0.061(3) Uani 1 1 d . . . . .
H25 H 0.3756 0.6042 0.7896 0.074 Uiso 1 1 calc R U . . .
C26 C 0.3762(5) 0.5444(4) 0.8802(6) 0.053(3) Uani 1 1 d . . . . .
H26 H 0.4132 0.5554 0.9025 0.063 Uiso 1 1 calc R U . . .
C31 C 0.4303(4) 0.4064(4) 0.9862(6) 0.040(2) Uani 1 1 d . . . . .
C32 C 0.4389(4) 0.3849(4) 0.9072(6) 0.044(2) Uani 1 1 d . . . . .
H32 H 0.4117 0.3960 0.8661 0.052 Uiso 1 1 calc R U . . .
N33 N 0.4837(3) 0.3491(4) 0.8868(5) 0.0422(19) Uani 1 1 d . . . . .
C34 C 0.5209(4) 0.3333(4) 0.9452(6) 0.046(2) Uani 1 1 d . . . . .
H34 H 0.5531 0.3087 0.9309 0.056 Uiso 1 1 calc R U . . .
C35 C 0.5155(4) 0.3505(4) 1.0262(6) 0.047(2) Uani 1 1 d . . . . .
H35 H 0.5425 0.3375 1.0664 0.056 Uiso 1 1 calc R U . . .
C36 C 0.4692(4) 0.3874(4) 1.0460(6) 0.045(2) Uani 1 1 d . . . . .
H36 H 0.4639 0.3998 1.1007 0.054 Uiso 1 1 calc R U . . .
C41 C 0.3732(4) 0.3946(4) 0.4722(5) 0.037(2) Uani 1 1 d . . . . .
C42 C 0.3263(4) 0.3562(4) 0.4715(5) 0.033(2) Uani 1 1 d . . . . .
H42 H 0.2937 0.3650 0.5055 0.040 Uiso 1 1 calc R U . . .
N43 N 0.3238(3) 0.3071(3) 0.4261(4) 0.0317(16) Uani 1 1 d . . . . .
C44 C 0.3710(4) 0.2940(4) 0.3794(5) 0.039(2) Uani 1 1 d . . . . .
H44 H 0.3691 0.2602 0.3454 0.047 Uiso 1 1 calc R U . . .
C45 C 0.4213(4) 0.3270(4) 0.3788(6) 0.044(2) Uani 1 1 d . . . . .
H45 H 0.4544 0.3150 0.3476 0.053 Uiso 1 1 calc R U . . .
C46 C 0.4231(4) 0.3780(4) 0.4243(6) 0.045(2) Uani 1 1 d . . . . .
H46 H 0.4573 0.4020 0.4238 0.054 Uiso 1 1 calc R U . . .
C51 C 0.2967(4) 0.4901(4) 0.5507(5) 0.040(2) Uani 1 1 d . . . . .
C52 C 0.2700(4) 0.4822(4) 0.6280(5) 0.038(2) Uani 1 1 d . . . . .
H52 H 0.2913 0.4605 0.6678 0.046 Uiso 1 1 calc R U . . .
N53 N 0.2175(3) 0.5029(3) 0.6485(5) 0.0396(19) Uani 1 1 d . . . . .
C54 C 0.1874(5) 0.5334(4) 0.5926(6) 0.052(3) Uani 1 1 d . . . . .
H54 H 0.1502 0.5495 0.6071 0.062 Uiso 1 1 calc R U . . .
C55 C 0.2080(5) 0.5423(4) 0.5155(6) 0.050(3) Uani 1 1 d . . . . .
H55 H 0.1849 0.5630 0.4768 0.060 Uiso 1 1 calc R U . . .
C56 C 0.2632(5) 0.5207(4) 0.4943(6) 0.046(2) Uani 1 1 d . . . . .
H56 H 0.2780 0.5269 0.4409 0.055 Uiso 1 1 calc R U . . .
C61 C 0.4175(4) 0.4602(4) 0.6226(6) 0.040(2) Uani 1 1 d . . . . .
C62 C 0.4339(4) 0.4054(4) 0.6561(5) 0.040(2) Uani 1 1 d . . . . .
H62 H 0.4169 0.3709 0.6334 0.048 Uiso 1 1 calc R U . . .
N63 N 0.4720(3) 0.3986(3) 0.7181(5) 0.0416(19) Uani 1 1 d . . . . .
C64 C 0.4957(5) 0.4487(5) 0.7492(6) 0.053(3) Uani 1 1 d . . . . .
H64 H 0.5244 0.4453 0.7909 0.064 Uiso 1 1 calc R U . . .
C65 C 0.4802(5) 0.5041(5) 0.7234(6) 0.055(3) Uani 1 1 d . . . . .
H65 H 0.4960 0.5381 0.7490 0.066 Uiso 1 1 calc R U . . .
C66 C 0.4413(4) 0.5094(4) 0.6594(6) 0.044(2) Uani 1 1 d . . . . .
H66 H 0.4306 0.5474 0.6404 0.053 Uiso 1 1 calc R U . . .
O1 O 0.1406(8) 0.6683(9) 0.3901(12) 0.057(5) Uiso 0.4 1 d . . P . .
O2 O 0.3080(8) 0.3406(8) 0.8632(12) 0.063(5) Uiso 0.4 1 d . . P . .
O3 O 0.3473(8) 0.2028(8) 0.6699(12) 0.060(5) Uiso 0.4 1 d . . P . .
O4 O 0.3837(8) 0.4234(8) 0.2377(11) 0.059(5) Uiso 0.4 1 d . . P . .
O5 O 0.6694(9) 0.4608(9) 0.7179(13) 0.072(6) Uiso 0.4 1 d . . P . .
O6 O 0.1847(11) 0.7038(11) 0.4942(17) 0.058(6) Uiso 0.3 1 d . . P . .
O7 O 0.6278(10) 0.2212(10) 0.0217(14) 0.070(6) Uiso 0.35 1 d . . P . .
O8 O 0.6618(11) 0.2755(11) 0.8801(16) 0.084(7) Uiso 0.35 1 d . . P . .
O9 O 0.1258(8) 0.6403(8) 0.3852(11) 0.047(4) Uiso 0.4 1 d . . P . .
O10 O 0.1729(9) 0.6956(9) 0.5447(15) 0.045(5) Uiso 0.3 1 d . . P . .
O11 O 0.6642(17) 0.3867(17) 0.675(3) 0.071(11) Uiso 0.2 1 d . . P . .
O12 O 0.7500 0.2500 0.776(2) 0.033(9) Uiso 0.2 2 d S . P . .

loop_
_atom_site_aniso_label
_atom_site_aniso_U_11
_atom_site_aniso_U_22
_atom_site_aniso_U_33
_atom_site_aniso_U_23
_atom_site_aniso_U_13
_atom_site_aniso_U_12
Ni1 0.0291(7) 0.0291(7) 0.0218(11) 0.000 0.000 0.000
Ni2 0.0332(8) 0.0332(8) 0.0224(11) 0.000 0.000 0.000
Ni3 0.0338(7) 0.0563(8) 0.0301(6) -0.0092(6) -0.0014(5) -0.0048(5)
Cl1 0.0473(17) 0.0473(17) 0.046(3) 0.000 0.000 0.000
Cl2 0.0288(12) 0.0288(12) 0.0223(19) 0.000 0.000 0.000
Cl3 0.062(2) 0.062(2) 0.047(3) 0.000 0.000 0.000
Cl4 0.0732(19) 0.0716(19) 0.0579(17) -0.0058(15) -0.0015(15) 0.0048(15)
Si1 0.0518(16) 0.0400(14) 0.0281(13) -0.0089(11) 0.0047(12) -0.0212(12)
Si2 0.0502(16) 0.0370(14) 0.0275(13) -0.0026(11) 0.0072(12) -0.0128(12)
C1 0.081(8) 0.063(7) 0.027(5) -0.012(5) -0.001(5) -0.037(6)
C2 0.056(6) 0.049(6) 0.041(6) 0.005(5) 0.013(5) -0.008(5)
C11 0.042(5) 0.038(5) 0.024(5) -0.007(4) 0.003(4) -0.013(4)
C12 0.041(5) 0.042(5) 0.015(4) -0.006(4) -0.002(4) -0.005(4)
N13 0.034(4) 0.030(4) 0.020(3) 0.001(3) 0.002(3) -0.003(3)
C14 0.046(5) 0.029(5) 0.025(4) -0.002(4) 0.003(4) 0.004(4)
C15 0.051(6) 0.042(5) 0.030(5) -0.002(4) 0.012(4) 0.008(4)
C16 0.062(6) 0.033(5) 0.029(5) -0.004(4) 0.001(5) -0.004(4)
C21 0.061(6) 0.033(5) 0.030(5) -0.007(4) 0.012(5) -0.013(5)
C22 0.057(6) 0.032(5) 0.028(5) 0.004(4) 0.011(5) -0.009(4)
N23 0.066(5) 0.040(4) 0.030(4) -0.006(4) 0.007(4) -0.006(4)
C24 0.078(8) 0.035(5) 0.040(6) -0.002(4) 0.006(5) -0.012(5)
C25 0.091(9) 0.050(6) 0.043(6) 0.001(5) 0.014(6) -0.025(6)
C26 0.065(7) 0.053(6) 0.041(6) -0.004(5) 0.005(5) -0.024(5)
C31 0.042(5) 0.043(5) 0.036(5) -0.011(4) 0.008(4) -0.024(4)
C32 0.038(5) 0.056(6) 0.037(5) -0.003(5) 0.000(4) -0.013(5)
N33 0.038(4) 0.053(5) 0.036(5) -0.007(4) -0.001(4) -0.013(4)
C34 0.039(5) 0.055(6) 0.046(6) -0.004(5) -0.002(5) -0.011(5)
C35 0.043(6) 0.061(6) 0.036(5) -0.002(5) -0.003(5) -0.023(5)
C36 0.055(6) 0.052(6) 0.027(5) -0.005(5) 0.003(5) -0.019(5)
C41 0.041(5) 0.050(6) 0.020(4) 0.000(4) 0.003(4) -0.013(4)
C42 0.042(5) 0.041(5) 0.016(4) 0.001(4) -0.006(4) 0.001(4)
N43 0.039(4) 0.040(4) 0.016(3) -0.001(3) -0.002(3) -0.002(3)
C44 0.049(6) 0.039(5) 0.029(5) 0.003(4) -0.007(4) 0.000(4)
C45 0.047(6) 0.054(6) 0.032(5) 0.000(5) 0.005(5) -0.002(5)
C46 0.047(6) 0.052(6) 0.035(5) -0.001(5) 0.010(5) -0.013(5)
C51 0.063(6) 0.032(5) 0.026(5) -0.008(4) 0.006(5) -0.009(4)
C52 0.059(6) 0.026(4) 0.030(5) -0.003(4) -0.005(5) -0.013(4)
N53 0.049(5) 0.034(4) 0.036(5) 0.002(4) 0.015(4) 0.008(4)
C54 0.068(7) 0.041(6) 0.047(6) 0.007(5) 0.011(5) 0.015(5)
C55 0.064(7) 0.039(5) 0.049(6) 0.010(5) 0.001(5) 0.008(5)
C56 0.064(7) 0.041(5) 0.033(5) 0.011(4) 0.006(5) 0.001(5)
C61 0.047(6) 0.041(5) 0.032(5) -0.012(4) 0.017(4) -0.014(4)
C62 0.038(5) 0.052(6) 0.032(5) -0.008(5) 0.005(4) -0.017(4)
N63 0.034(4) 0.054(5) 0.037(5) -0.005(4) 0.002(4) -0.021(4)
C64 0.049(6) 0.082(8) 0.029(5) -0.013(5) -0.003(4) -0.031(6)
C65 0.073(7) 0.058(7) 0.034(6) -0.003(5) 0.004(6) -0.031(6)
C66 0.053(6) 0.047(6) 0.034(5) -0.006(5) 0.008(5) -0.015(5)

loop_
_atom_type_symbol
_atom_type_description
_atom_type_scat_dispersion_real
_atom_type_scat_dispersion_imag
_atom_type_scat_source
C C 0.0033 0.0016 'International Tables Vol C Tables 4.2.6.8 and 6.1.1.4'
H H 0.0000 0.0000 'International Tables Vol C Tables 4.2.6.8 and 6.1.1.4'
N N 0.0061 0.0033 'International Tables Vol C Tables 4.2.6.8 and 6.1.1.4'
Si Si 0.0817 0.0704 'International Tables Vol C Tables 4.2.6.8 and 6.1.1.4'
Ni Ni 0.3393 1.1124 'International Tables Vol C Tables 4.2.6.8 and 6.1.1.4'
Cl Cl 0.1484 0.1585 'International Tables Vol C Tables 4.2.6.8 and 6.1.1.4'
O O 0.0106 0.0060 'International Tables Vol C Tables 4.2.6.8 and 6.1.1.4'

loop_
_geom_angle_atom_site_label_1
_geom_angle_atom_site_label_2
_geom_angle_atom_site_label_3
_geom_angle
_geom_angle_site_symmetry_1
_geom_angle_site_symmetry_3
N13 Ni1 N13 178.6(4) . 2
N13 Ni1 N13 89.990(7) . 4
N13 Ni1 N13 89.992(5) 2 4
N13 Ni1 N13 89.993(5) . 3
N13 Ni1 N13 89.992(7) 2 3
N13 Ni1 N13 178.6(4) 4 3
N13 Ni1 Cl1 90.69(18) . .
N13 Ni1 Cl1 90.69(18) 2 .
N13 Ni1 Cl1 90.69(18) 4 .
N13 Ni1 Cl1 90.69(18) 3 .
N13 Ni1 Cl2 89.31(18) . 1_556
N13 Ni1 Cl2 89.31(18) 2 1_556
N13 Ni1 Cl2 89.31(18) 4 1_556
N13 Ni1 Cl2 89.31(18) 3 1_556
Cl1 Ni1 Cl2 180.0 . 1_556
N43 Ni2 N43 179.7(4) . 2
N43 Ni2 N43 90.000(2) . 4
N43 Ni2 N43 90.000(2) 2 4
N43 Ni2 N43 89.999(2) . 3
N43 Ni2 N43 90.000(2) 2 3
N43 Ni2 N43 179.7(4) 4 3
N43 Ni2 Cl3 90.17(18) . .
N43 Ni2 Cl3 90.17(18) 2 .
N43 Ni2 Cl3 90.17(18) 4 .
N43 Ni2 Cl3 90.17(18) 3 .
N43 Ni2 Cl2 89.83(18) . .
N43 Ni2 Cl2 89.83(18) 2 .
N43 Ni2 Cl2 89.83(18) 4 .
N43 Ni2 Cl2 89.83(18) 3 .
Cl3 Ni2 Cl2 180.0 . .
N63 Ni3 N53 89.4(3) . 4
N63 Ni3 N23 179.4(3) . 4
N53 Ni3 N23 90.0(3) 4 4
N63 Ni3 N33 90.8(3) . .
N53 Ni3 N33 178.9(3) 4 .
N23 Ni3 N33 89.8(3) 4 .
N63 Ni3 O1W 97.5(5) . .
N53 Ni3 O1W 91.1(5) 4 .
N23 Ni3 O1W 82.6(5) 4 .
N33 Ni3 O1W 87.8(5) . .
N63 Ni3 Cl4 90.1(2) . .
N53 Ni3 Cl4 90.8(2) 4 .
N23 Ni3 Cl4 89.8(2) 4 .
N33 Ni3 Cl4 90.3(2) . .
O1W Ni3 Cl4 172.2(5) . .
N63 Ni3 Cl5 85.8(2) . .
N53 Ni3 Cl5 90.6(2) 4 .
N23 Ni3 Cl5 94.3(3) 4 .
N33 Ni3 Cl5 88.4(2) . .
Cl4 Ni3 Cl5 175.66(17) . .
Ni2 Cl2 Ni1 180.0 . 1_554
C11 Si1 C21 111.2(4) . .
C11 Si1 C1 107.5(4) . .
C21 Si1 C1 109.0(4) . .
C11 Si1 C31 110.6(4) . .
C21 Si1 C31 110.8(4) . .
C1 Si1 C31 107.5(5) . .
C51 Si2 C61 111.4(4) . .
C51 Si2 C2 107.7(4) . .
C61 Si2 C2 108.0(4) . .
C51 Si2 C41 110.7(4) . .
C61 Si2 C41 110.1(4) . .
C2 Si2 C41 108.8(4) . .
Si1 C1 H1A 109.5 . .
Si1 C1 H1B 109.5 . .
H1A C1 H1B 109.5 . .
Si1 C1 H1C 109.5 . .
H1A C1 H1C 109.5 . .
H1B C1 H1C 109.5 . .
Si2 C2 H2A 109.5 . .
Si2 C2 H2B 109.5 . .
H2A C2 H2B 109.5 . .
Si2 C2 H2C 109.5 . .
H2A C2 H2C 109.5 . .
H2B C2 H2C 109.5 . .
C16 C11 C12 115.8(8) . .
C16 C11 Si1 121.0(7) . .
C12 C11 Si1 123.1(7) . .
N13 C12 C11 124.8(8) . .
N13 C12 H12 117.6 . .
C11 C12 H12 117.6 . .
C14 N13 C12 117.3(7) . .
C14 N13 Ni1 121.2(5) . .
C12 N13 Ni1 121.4(5) . .
N13 C14 C15 123.4(8) . .
N13 C14 H14 118.3 . .
C15 C14 H14 118.3 . .
C14 C15 C16 118.3(8) . .
C14 C15 H15 120.9 . .
C16 C15 H15 120.9 . .
C11 C16 C15 120.3(8) . .
C11 C16 H16 119.8 . .
C15 C16 H16 119.8 . .
C22 C21 C26 117.2(9) . .
C22 C21 Si1 124.2(7) . .
C26 C21 Si1 118.3(8) . .
N23 C22 C21 124.1(8) . .
N23 C22 H22 118.0 . .
C21 C22 H22 118.0 . .
C22 N23 C24 118.1(9) . .
C22 N23 Ni3 122.1(6) . 3
C24 N23 Ni3 119.7(7) . 3
N23 C24 C25 121.9(10) . .
N23 C24 H24 119.1 . .
C25 C24 H24 119.1 . .
C26 C25 C24 119.7(10) . .
C26 C25 H25 120.2 . .
C24 C25 H25 120.2 . .
C25 C26 C21 118.9(10) . .
C25 C26 H26 120.6 . .
C21 C26 H26 120.6 . .
C36 C31 C32 117.3(9) . .
C36 C31 Si1 120.8(7) . .
C32 C31 Si1 121.8(8) . .
N33 C32 C31 123.2(9) . .
N33 C32 H32 118.4 . .
C31 C32 H32 118.4 . .
C34 N33 C32 117.7(8) . .
C34 N33 Ni3 120.9(7) . .
C32 N33 Ni3 121.3(6) . .
N33 C34 C35 123.8(10) . .
N33 C34 H34 118.1 . .
C35 C34 H34 118.1 . .
C36 C35 C34 117.6(10) . .
C36 C35 H35 121.2 . .
C34 C35 H35 121.2 . .
C35 C36 C31 120.4(9) . .
C35 C36 H36 119.8 . .
C31 C36 H36 119.8 . .
C42 C41 C46 116.2(8) . .
C42 C41 Si2 123.7(7) . .
C46 C41 Si2 120.1(7) . .
N43 C42 C41 124.4(8) . .
N43 C42 H42 117.8 . .
C41 C42 H42 117.8 . .
C42 N43 C44 117.6(7) . .
C42 N43 Ni2 122.8(6) . .
C44 N43 Ni2 119.6(6) . .
N43 C44 C45 123.1(9) . .
N43 C44 H44 118.4 . .
C45 C44 H44 118.4 . .
C44 C45 C46 118.8(9) . .
C44 C45 H45 120.6 . .
C46 C45 H45 120.6 . .
C45 C46 C41 119.7(9) . .
C45 C46 H46 120.2 . .
C41 C46 H46 120.2 . .
C56 C51 C52 115.5(9) . .
C56 C51 Si2 121.7(7) . .
C52 C51 Si2 122.7(7) . .
N53 C52 C51 124.5(9) . .
N53 C52 H52 117.8 . .
C51 C52 H52 117.8 . .
C52 N53 C54 118.0(8) . .
C52 N53 Ni3 121.1(6) . 3
C54 N53 Ni3 120.7(6) . 3
N53 C54 C55 122.5(10) . .
N53 C54 H54 118.8 . .
C55 C54 H54 118.8 . .
C54 C55 C56 119.4(10) . .
C54 C55 H55 120.3 . .
C56 C55 H55 120.3 . .
C51 C56 C55 120.2(9) . .
C51 C56 H56 119.9 . .
C55 C56 H56 119.9 . .
C66 C61 C62 116.1(9) . .
C66 C61 Si2 121.2(8) . .
C62 C61 Si2 122.4(7) . .
N63 C62 C61 124.4(8) . .
N63 C62 H62 117.8 . .
C61 C62 H62 117.8 . .
C62 N63 C64 116.4(9) . .
C62 N63 Ni3 122.3(6) . .
C64 N63 Ni3 121.2(7) . .
N63 C64 C65 123.3(9) . .
N63 C64 H64 118.4 . .
C65 C64 H64 118.4 . .
C64 C65 C66 118.7(9) . .
C64 C65 H65 120.7 . .
C66 C65 H65 120.7 . .
C65 C66 C61 121.0(10) . .
C65 C66 H66 119.5 . .
C61 C66 H66 119.5 . .

loop_
_geom_bond_atom_site_label_1
_geom_bond_atom_site_label_2
_geom_bond_distance
_geom_bond_site_symmetry_2
Ni1 N13 2.087(6) .
Ni1 N13 2.087(6) 2
Ni1 N13 2.087(6) 4
Ni1 N13 2.087(6) 3
Ni1 Cl1 2.362(6) .
Ni1 Cl2 2.583(4) 1_556
Ni2 N43 2.120(7) .
Ni2 N43 2.120(7) 2
Ni2 N43 2.120(7) 4
Ni2 N43 2.120(7) 3
Ni2 Cl3 2.340(6) .
Ni2 Cl2 2.525(4) .
Ni3 N63 2.104(8) .
Ni3 N53 2.107(7) 4
Ni3 N23 2.113(8) 4
Ni3 N33 2.114(8) .
Ni3 O1W 2.170(18) .
Ni3 Cl4 2.334(3) .
Ni3 Cl5 2.450(6) .
Cl2 Ni1 2.583(4) 1_554
Cl6 Cl6' 0.704(9) .
Si1 C11 1.853(9) .
Si1 C21 1.874(10) .
Si1 C1 1.876(9) .
Si1 C31 1.881(10) .
Si2 C51 1.854(10) .
Si2 C61 1.856(10) .
Si2 C2 1.857(9) .
Si2 C41 1.874(9) .
C1 H1A 0.9800 .
C1 H1B 0.9800 .
C1 H1C 0.9800 .
C2 H2A 0.9800 .
C2 H2B 0.9800 .
C2 H2C 0.9800 .
C11 C16 1.379(12) .
C11 C12 1.399(12) .
C12 N13 1.337(10) .
C12 H12 0.9500 .
N13 C14 1.336(10) .
C14 C15 1.360(12) .
C14 H14 0.9500 .
C15 C16 1.407(13) .
C15 H15 0.9500 .
C16 H16 0.9500 .
C21 C22 1.372(13) .
C21 C26 1.415(13) .
C22 N23 1.333(12) .
C22 H22 0.9500 .
N23 C24 1.341(12) .
N23 Ni3 2.113(8) 3
C24 C25 1.385(15) .
C24 H24 0.9500 .
C25 C26 1.364(15) .
C25 H25 0.9500 .
C26 H26 0.9500 .
C31 C36 1.390(13) .
C31 C32 1.401(13) .
C32 N33 1.346(12) .
C32 H32 0.9500 .
N33 C34 1.329(12) .
C34 C35 1.394(13) .
C34 H34 0.9500 .
C35 C36 1.383(13) .
C35 H35 0.9500 .
C36 H36 0.9500 .
C41 C42 1.376(12) .
C41 C46 1.431(12) .
C42 N43 1.343(10) .
C42 H42 0.9500 .
N43 C44 1.353(11) .
C44 C45 1.366(13) .
C44 H44 0.9500 .
C45 C46 1.380(13) .
C45 H45 0.9500 .
C46 H46 0.9500 .
C51 C56 1.386(13) .
C51 C52 1.418(12) .
C52 N53 1.326(11) .
C52 H52 0.9500 .
N53 C54 1.340(12) .
N53 Ni3 2.107(7) 3
C54 C55 1.365(14) .
C54 H54 0.9500 .
C55 C56 1.392(14) .
C55 H55 0.9500 .
C56 H56 0.9500 .
C61 C66 1.380(12) .
C61 C62 1.413(13) .
C62 N63 1.345(11) .
C62 H62 0.9500 .
N63 C64 1.359(12) .
C64 C65 1.374(16) .
C64 H64 0.9500 .
C65 C66 1.379(14) .
C65 H65 0.9500 .
C66 H66 0.9500 .
O1 O9 0.72(2) .
O6 O10 0.89(3) .
